data_2236658
loop_
_publ_author_name
'Reck, Lukas'
'Schmitt, Wolfgang'

_publ_section_title
;
 Tetrabutylammonium hydrogen phenylarsonate--phenylarsonic acid (1/1)
;
_journal_coeditor_code TK5138
_journal_issue 9
_journal_name_full 'Acta Crystallographica Section E'
_journal_page_first m1212
_journal_page_last m1213
_journal_paper_doi 10.1107/S1600536812035362
_journal_volume 68
_journal_year 2012
_chemical_formula_iupac 'C16 H36 N +, C6 H6 As O3 -, C6 H7 As O3'
_chemical_formula_moiety 'C16 H36 N +, C6 H6 As O3 -, C6 H7 As O3'
_chemical_formula_sum 'C28 H49 As2 N O6'
_chemical_formula_weight 645.52
_chemical_name_common 'Tetrabutylammonium sesquihydrogen(phenylarsonate)'
_chemical_name_systematic
;
Tetrabutylammonium hydrogen phenylarsonate--phenylarsonic acid (1/1)
;
_space_group_IT_number 2
_symmetry_cell_setting triclinic
_symmetry_space_group_name_Hall '-P 1'
_symmetry_space_group_name_H-M 'P -1'
_atom_sites_solution_hydrogens difmap
_atom_sites_solution_primary direct
_atom_sites_solution_secondary difmap
_audit_creation_method SHELXL-97
_cell_angle_alpha 94.005(5)
_cell_angle_beta 97.749(4)
_cell_angle_gamma 114.289(4)
_cell_formula_units_Z 2
_cell_length_a 9.035(2)
_cell_length_b 10.137(3)
_cell_length_c 18.789(5)
_cell_measurement_reflns_used 232
_cell_measurement_temperature 120(2)
_cell_measurement_theta_max 27.23
_cell_measurement_theta_min 2.27
_cell_volume 1539.2(7)
_computing_cell_refinement 'SAINT (Bruker, 1997)'
_computing_data_collection 'SMART (Bruker, 1997)'
_computing_data_reduction 'SAINT (Bruker, 1997)'
_computing_molecular_graphics '<i>OLEX2</i> (Dolomanov <i>et al.</i>, 2009)'
_computing_publication_material 'SHELXL97 (Sheldrick, 2008) and <i>OLEX2</i> (Dolomanov <i>et al.</i>, 2009)'
_computing_structure_refinement 'SHELXL97 (Sheldrick, 2008) and <i>OLEX2</i> (Dolomanov <i>et al.</i>, 2009)'
_computing_structure_solution 'SHELXS97 (Sheldrick, 2008) and <i>OLEX2</i> (Dolomanov <i>et al.</i>, 2009)'
_diffrn_ambient_temperature 120(2)
_diffrn_measured_fraction_theta_full 0.981
_diffrn_measured_fraction_theta_max 0.981
_diffrn_measurement_device_type 'Bruker SMART APEX'
_diffrn_measurement_method '\f and \w'
_diffrn_radiation_monochromator graphite
_diffrn_radiation_source 'fine-focus sealed tube'
_diffrn_radiation_type MoK\a
_diffrn_radiation_wavelength 0.71073
_diffrn_reflns_av_R_equivalents 0.0227
_diffrn_reflns_av_sigmaI/netI 0.0323
_diffrn_reflns_limit_h_max 12
_diffrn_reflns_limit_h_min -12
_diffrn_reflns_limit_k_max 13
_diffrn_reflns_limit_k_min -13
_diffrn_reflns_limit_l_max 24
_diffrn_reflns_limit_l_min -23
_diffrn_reflns_number 15253
_diffrn_reflns_theta_full 28.31
_diffrn_reflns_theta_max 28.31
_diffrn_reflns_theta_min 2.21
_exptl_absorpt_coefficient_mu 2.210
_exptl_absorpt_correction_T_max 0.809
_exptl_absorpt_correction_T_min 0.291
_exptl_absorpt_correction_type multi-scan
_exptl_absorpt_process_details '(SADABS; Bruker, 1997)'
_exptl_crystal_colour colourless
_exptl_crystal_density_diffrn 1.393
_exptl_crystal_density_method 'not measured'
_exptl_crystal_description block
_exptl_crystal_F_000 676
_exptl_crystal_size_max 0.5
_exptl_crystal_size_mid 0.3
_exptl_crystal_size_min 0.1
_refine_diff_density_max 0.614
_refine_diff_density_min -0.705
_refine_ls_extinction_method none
_refine_ls_goodness_of_fit_ref 1.034
_refine_ls_hydrogen_treatment refall
_refine_ls_matrix_type full
_refine_ls_number_parameters 530
_refine_ls_number_reflns 7513
_refine_ls_number_restraints 0
_refine_ls_restrained_S_all 1.034
_refine_ls_R_factor_all 0.0294
_refine_ls_R_factor_gt 0.0256
_refine_ls_shift/su_max 0.001
_refine_ls_shift/su_mean 0.000
_refine_ls_structure_factor_coef Fsqd
_refine_ls_weighting_details 'calc w=1/[\s^2^(Fo^2^)+(0.0421P)^2^+0.2175P] where P=(Fo^2^+2Fc^2^)/3'
_refine_ls_weighting_scheme calc
_refine_ls_wR_factor_gt 0.0677
_refine_ls_wR_factor_ref 0.0696
_reflns_number_gt 6769
_reflns_number_total 7513
_reflns_threshold_expression I>2sigma(I)
_cod_data_source_file tk5138.cif
_cod_data_source_block I
_cod_database_code 2236658
_cod_database_fobs_code 2236658

loop_
_symmetry_equiv_pos_as_xyz
'x, y, z'
'-x, -y, -z'

loop_
_atom_site_type_symbol
_atom_site_label
_atom_site_fract_x
_atom_site_fract_y
_atom_site_fract_z
_atom_site_U_iso_or_equiv
_atom_site_adp_type
_atom_site_calc_flag
_atom_site_occupancy
_atom_site_symmetry_multiplicity
As As1 0.983720(17) 0.434497(16) 0.191058(8) 0.01665(5) Uani d 1 1
O O11 0.84503(14) 0.41025(14) 0.24937(6) 0.0253(2) Uani d 1 1
H H11 0.799(3) 0.458(3) 0.2399(15) 0.060(8) Uiso d 1 1
O O12 1.13065(13) 0.60598(11) 0.20887(6) 0.0208(2) Uani d 1 1
O O13 1.05793(13) 0.31108(12) 0.20416(6) 0.0218(2) Uani d 1 1
N N1 1.04658(14) 0.94499(13) 0.26111(7) 0.0157(2) Uani d 1 1
C C11 0.86611(17) 0.39575(16) 0.09453(8) 0.0193(3) Uani d 1 1
C C12 0.9186(2) 0.33147(18) 0.04140(9) 0.0248(3) Uani d 1 1
H H12 1.011(3) 0.312(2) 0.0525(12) 0.036(5) Uiso d 1 1
C C13 0.8426(2) 0.3079(2) -0.02994(10) 0.0301(4) Uani d 1 1
H H13 0.880(2) 0.268(2) -0.0679(11) 0.030(5) Uiso d 1 1
C C14 0.7155(2) 0.3475(2) -0.04864(10) 0.0322(4) Uani d 1 1
H H14 0.674(3) 0.334(2) -0.0930(12) 0.034(6) Uiso d 1 1
C C15 0.6630(2) 0.4103(2) 0.00444(11) 0.0379(4) Uani d 1 1
H H15 0.571(3) 0.437(2) -0.0117(12) 0.044(6) Uiso d 1 1
C C16 0.7377(2) 0.4351(2) 0.07646(10) 0.0292(4) Uani d 1 1
H H16 0.707(3) 0.473(2) 0.1076(12) 0.034(6) Uiso d 1 1
C C31 1.06254(18) 0.83454(16) 0.30861(8) 0.0171(3) Uani d 1 1
H H31A 0.950(2) 0.764(2) 0.3068(10) 0.018(4) Uiso d 1 1
H H31B 1.115(2) 0.790(2) 0.2842(10) 0.019(4) Uiso d 1 1
C C32 1.1517(2) 0.89580(18) 0.38583(9) 0.0222(3) Uani d 1 1
H H32A 1.089(2) 0.926(2) 0.4123(11) 0.026(5) Uiso d 1 1
H H32B 1.253(2) 0.982(2) 0.3874(10) 0.021(4) Uiso d 1 1
C C33 1.1868(2) 0.7791(2) 0.42250(10) 0.0281(3) Uani d 1 1
H H33A 1.261(3) 0.751(2) 0.3952(12) 0.035(5) Uiso d 1 1
H H33B 1.241(3) 0.822(2) 0.4668(12) 0.034(5) Uiso d 1 1
C C34 1.0341(3) 0.6426(2) 0.42641(12) 0.0406(5) Uani d 1 1
H H34A 1.060(3) 0.580(3) 0.4569(13) 0.045(6) Uiso d 1 1
H H34B 0.988(3) 0.590(3) 0.3788(15) 0.050(7) Uiso d 1 1
H H34C 0.962(3) 0.675(2) 0.4455(12) 0.038(6) Uiso d 1 1
C C41 0.93601(17) 0.85567(16) 0.19096(8) 0.0167(3) Uani d 1 1
H H41A 0.835(2) 0.799(2) 0.2031(9) 0.015(4) Uiso d 1 1
H H41B 0.984(2) 0.7952(19) 0.1749(9) 0.014(4) Uiso d 1 1
C C42 0.90926(19) 0.94151(17) 0.13157(8) 0.0199(3) Uani d 1 1
H H42A 0.870(2) 1.012(2) 0.1467(10) 0.023(5) Uiso d 1 1
H H42B 1.014(3) 1.004(2) 0.1162(12) 0.037(6) Uiso d 1 1
C C43 0.7900(2) 0.8353(2) 0.06719(9) 0.0288(3) Uani d 1 1
H H43A 0.828(3) 0.767(3) 0.0487(12) 0.044(6) Uiso d 1 1
H H43B 0.692(3) 0.781(3) 0.0840(12) 0.039(6) Uiso d 1 1
C C44 0.7506(2) 0.9096(2) 0.00493(10) 0.0334(4) Uani d 1 1
H H44A 0.677(3) 0.839(3) -0.0324(15) 0.054(7) Uiso d 1 1
H H44B 0.847(3) 0.971(3) -0.0122(13) 0.050(7) Uiso d 1 1
H H44C 0.698(3) 0.973(3) 0.0199(13) 0.047(6) Uiso d 1 1
C C51 1.21333(17) 1.05089(16) 0.24719(8) 0.0180(3) Uani d 1 1
H H51A 1.280(2) 1.095(2) 0.2939(10) 0.018(4) Uiso d 1 1
H H51B 1.192(2) 1.121(2) 0.2232(10) 0.016(4) Uiso d 1 1
C C52 1.30155(18) 0.98468(17) 0.20316(9) 0.0209(3) Uani d 1 1
H H52A 1.237(2) 0.947(2) 0.1528(11) 0.026(5) Uiso d 1 1
H H52B 1.310(2) 0.904(2) 0.2218(11) 0.024(5) Uiso d 1 1
C C53 1.47142(19) 1.10091(18) 0.19840(10) 0.0224(3) Uani d 1 1
H H53A 1.462(2) 1.176(2) 0.1776(11) 0.027(5) Uiso d 1 1
H H53B 1.530(2) 1.133(2) 0.2446(11) 0.022(5) Uiso d 1 1
C C54 1.5617(2) 1.0398(2) 0.15297(11) 0.0288(4) Uani d 1 1
H H54A 1.664(3) 1.110(2) 0.1490(12) 0.035(5) Uiso d 1 1
H H54B 1.506(3) 1.010(2) 0.1048(13) 0.036(6) Uiso d 1 1
H H54C 1.567(3) 0.956(3) 0.1718(13) 0.044(6) Uiso d 1 1
C C61 0.97536(18) 1.03791(16) 0.29762(8) 0.0182(3) Uani d 1 1
H H61A 0.972(2) 1.107(2) 0.2659(10) 0.017(4) Uiso d 1 1
H H61B 1.062(2) 1.094(2) 0.3409(10) 0.018(4) Uiso d 1 1
C C62 0.81020(19) 0.95365(18) 0.31980(9) 0.0213(3) Uani d 1 1
H H62A 0.810(2) 0.882(2) 0.3471(11) 0.029(5) Uiso d 1 1
H H62B 0.725(2) 0.900(2) 0.2774(11) 0.028(5) Uiso d 1 1
C C63 0.7615(2) 1.0596(2) 0.36162(10) 0.0274(3) Uani d 1 1
H H63A 0.845(3) 1.116(2) 0.4042(12) 0.037(6) Uiso d 1 1
H H63B 0.765(3) 1.141(3) 0.3339(13) 0.041(6) Uiso d 1 1
C C64 0.5945(2) 0.9811(2) 0.38350(11) 0.0338(4) Uani d 1 1
H H64A 0.559(3) 1.040(3) 0.4060(13) 0.044(6) Uiso d 1 1
H H64B 0.599(3) 0.917(3) 0.4161(16) 0.070(9) Uiso d 1 1
H H64C 0.512(3) 0.928(3) 0.3427(13) 0.043(6) Uiso d 1 1
As As2 0.478325(17) 0.517474(16) 0.248301(8) 0.01779(5) Uani d 1 1
O O21 0.34772(15) 0.38567(13) 0.17947(6) 0.0231(2) Uani d 1 1
H H21 0.260(4) 0.365(3) 0.1849(15) 0.062(9) Uiso d 1 1
O O22 0.42750(14) 0.66150(12) 0.24787(7) 0.0251(2) Uani d 1 1
H H22 0.317(5) 0.641(4) 0.236(2) 0.112(13) Uiso d 1 1
O O23 0.67109(13) 0.56498(13) 0.23897(7) 0.0285(3) Uani d 1 1
C C21 0.43938(19) 0.44095(16) 0.33777(8) 0.0211(3) Uani d 1 1
C C22 0.3014(2) 0.4323(2) 0.36604(9) 0.0287(3) Uani d 1 1
H H22A 0.232(3) 0.472(2) 0.3414(12) 0.037(6) Uiso d 1 1
C C23 0.2713(3) 0.3712(2) 0.42920(11) 0.0416(5) Uani d 1 1
H H23 0.196(4) 0.366(4) 0.4490(18) 0.081(11) Uiso d 1 1
C C24 0.3770(3) 0.3205(2) 0.46396(11) 0.0476(6) Uani d 1 1
H H24 0.362(3) 0.277(3) 0.5068(16) 0.066(8) Uiso d 1 1
C C25 0.5133(3) 0.3297(2) 0.43635(11) 0.0456(5) Uani d 1 1
H H25 0.585(3) 0.299(3) 0.4570(15) 0.059(8) Uiso d 1 1
C C26 0.5467(2) 0.38999(19) 0.37277(10) 0.0312(4) Uani d 1 1
H H26 0.638(3) 0.400(2) 0.3565(11) 0.031(5) Uiso d 1 1

loop_
_atom_site_aniso_label
_atom_site_aniso_U_11
_atom_site_aniso_U_22
_atom_site_aniso_U_33
_atom_site_aniso_U_12
_atom_site_aniso_U_13
_atom_site_aniso_U_23
As1 0.01668(8) 0.01561(8) 0.01751(8) 0.00714(6) 0.00178(6) 0.00218(6)
O11 0.0238(5) 0.0326(7) 0.0222(6) 0.0133(5) 0.0079(4) 0.0065(5)
O12 0.0195(5) 0.0149(5) 0.0273(6) 0.0079(4) 0.0016(4) -0.0001(4)
O13 0.0214(5) 0.0158(5) 0.0293(6) 0.0094(4) 0.0017(4) 0.0055(4)
N1 0.0160(5) 0.0137(6) 0.0172(6) 0.0061(5) 0.0031(4) 0.0024(5)
C11 0.0193(6) 0.0153(7) 0.0198(7) 0.0046(6) 0.0014(5) 0.0028(6)
C12 0.0269(7) 0.0247(8) 0.0227(8) 0.0115(7) 0.0032(6) 0.0018(6)
C13 0.0365(9) 0.0262(9) 0.0222(8) 0.0086(7) 0.0055(7) -0.0014(7)
C14 0.0342(9) 0.0303(9) 0.0210(8) 0.0062(7) -0.0058(7) 0.0014(7)
C15 0.0343(9) 0.0462(11) 0.0337(10) 0.0229(9) -0.0086(8) 0.0001(9)
C16 0.0276(8) 0.0351(9) 0.0263(9) 0.0178(7) -0.0015(7) -0.0032(7)
C31 0.0195(6) 0.0144(7) 0.0184(7) 0.0080(6) 0.0032(5) 0.0036(5)
C32 0.0258(7) 0.0216(8) 0.0187(7) 0.0109(7) 0.0002(6) 0.0016(6)
C33 0.0337(9) 0.0297(9) 0.0212(8) 0.0151(7) -0.0009(7) 0.0068(7)
C34 0.0480(11) 0.0385(11) 0.0358(11) 0.0149(10) 0.0126(9) 0.0215(9)
C41 0.0168(6) 0.0161(7) 0.0157(7) 0.0059(6) 0.0019(5) 0.0016(5)
C42 0.0205(7) 0.0211(7) 0.0185(7) 0.0089(6) 0.0041(6) 0.0045(6)
C43 0.0336(9) 0.0290(9) 0.0204(8) 0.0125(8) -0.0028(7) 0.0023(7)
C44 0.0339(9) 0.0449(11) 0.0219(8) 0.0178(9) 0.0008(7) 0.0086(8)
C51 0.0171(6) 0.0135(7) 0.0211(7) 0.0043(5) 0.0036(5) 0.0025(6)
C52 0.0171(6) 0.0183(7) 0.0263(8) 0.0066(6) 0.0049(6) 0.0009(6)
C53 0.0186(7) 0.0187(7) 0.0289(9) 0.0066(6) 0.0054(6) 0.0038(7)
C54 0.0220(7) 0.0248(8) 0.0429(11) 0.0109(7) 0.0125(7) 0.0068(8)
C61 0.0202(6) 0.0162(7) 0.0201(7) 0.0093(6) 0.0044(6) 0.0019(6)
C62 0.0210(7) 0.0210(7) 0.0246(8) 0.0107(6) 0.0065(6) 0.0035(6)
C63 0.0237(7) 0.0305(9) 0.0292(9) 0.0140(7) 0.0049(7) -0.0040(7)
C64 0.0258(8) 0.0432(11) 0.0339(10) 0.0170(8) 0.0078(7) -0.0044(9)
As2 0.01481(8) 0.01589(8) 0.02339(9) 0.00662(6) 0.00487(6) 0.00389(6)
O21 0.0246(6) 0.0215(6) 0.0224(6) 0.0101(5) 0.0022(5) 0.0002(4)
O22 0.0236(5) 0.0161(5) 0.0366(7) 0.0103(5) 0.0028(5) 0.0032(5)
O23 0.0171(5) 0.0243(6) 0.0462(7) 0.0081(5) 0.0123(5) 0.0083(5)
C21 0.0233(7) 0.0153(7) 0.0203(7) 0.0056(6) -0.0006(6) 0.0005(6)
C22 0.0272(8) 0.0300(9) 0.0212(8) 0.0054(7) 0.0033(6) -0.0007(7)
C23 0.0475(11) 0.0354(11) 0.0253(9) 0.0002(9) 0.0123(9) -0.0008(8)
C24 0.0809(16) 0.0269(10) 0.0188(9) 0.0090(10) 0.0026(10) 0.0033(7)
C25 0.0738(15) 0.0286(10) 0.0294(10) 0.0248(11) -0.0150(10) -0.0004(8)
C26 0.0371(9) 0.0228(8) 0.0309(9) 0.0147(7) -0.0062(7) -0.0015(7)

loop_
_atom_type_symbol
_atom_type_description
_atom_type_scat_dispersion_real
_atom_type_scat_dispersion_imag
_atom_type_scat_source
C C 0.0033 0.0016 'International Tables Vol C Tables 4.2.6.8 and 6.1.1.4'
H H 0.0000 0.0000 'International Tables Vol C Tables 4.2.6.8 and 6.1.1.4'
As As 0.0499 2.0058 'International Tables Vol C Tables 4.2.6.8 and 6.1.1.4'
N N 0.0061 0.0033 'International Tables Vol C Tables 4.2.6.8 and 6.1.1.4'
O O 0.0106 0.0060 'International Tables Vol C Tables 4.2.6.8 and 6.1.1.4'

loop_
_geom_angle_atom_site_label_1
_geom_angle_atom_site_label_2
_geom_angle_atom_site_label_3
_geom_angle
O13 As1 O12 112.71(6)
O13 As1 O11 106.12(6)
O12 As1 O11 109.42(6)
O13 As1 C11 109.58(6)
O12 As1 C11 110.72(6)
O11 As1 C11 108.09(6)
As1 O11 H11 108(2)
C41 N1 C61 111.98(11)
C41 N1 C51 110.79(11)
C61 N1 C51 105.97(11)
C41 N1 C31 105.49(11)
C61 N1 C31 111.07(11)
C51 N1 C31 111.65(11)
C16 C11 C12 120.67(15)
C16 C11 As1 121.87(12)
C12 C11 As1 117.40(11)
C13 C12 C11 119.57(15)
C13 C12 H12 119.0(13)
C11 C12 H12 121.2(13)
C14 C13 C12 120.28(16)
C14 C13 H13 118.4(12)
C12 C13 H13 121.2(12)
C13 C14 C15 119.90(17)
C13 C14 H14 117.8(14)
C15 C14 H14 122.3(14)
C14 C15 C16 120.79(17)
C14 C15 H15 117.1(13)
C16 C15 H15 122.1(13)
C11 C16 C15 118.79(16)
C11 C16 H16 120.8(15)
C15 C16 H16 120.4(15)
C32 C31 N1 115.79(12)
C32 C31 H31A 111.6(11)
N1 C31 H31A 104.5(11)
C32 C31 H31B 111.6(11)
N1 C31 H31B 104.9(11)
H31A C31 H31B 107.8(15)
C31 C32 C33 109.85(13)
C31 C32 H32A 110.9(12)
C33 C32 H32A 108.9(12)
C31 C32 H32B 111.2(11)
C33 C32 H32B 110.5(11)
H32A C32 H32B 105.5(16)
C34 C33 C32 114.41(15)
C34 C33 H33A 109.1(12)
C32 C33 H33A 108.3(12)
C34 C33 H33B 110.2(14)
C32 C33 H33B 105.8(14)
H33A C33 H33B 108.9(18)
C33 C34 H34A 111.7(14)
C33 C34 H34B 108.6(15)
H34A C34 H34B 108(2)
C33 C34 H34C 105.8(14)
H34A C34 H34C 110(2)
H34B C34 H34C 112(2)
N1 C41 C42 116.09(12)
N1 C41 H41A 106.0(11)
C42 C41 H41A 108.8(11)
N1 C41 H41B 105.8(10)
C42 C41 H41B 110.2(10)
H41A C41 H41B 109.8(15)
C43 C42 C41 108.80(13)
C43 C42 H42A 110.4(11)
C41 C42 H42A 113.6(11)
C43 C42 H42B 109.7(13)
C41 C42 H42B 112.0(13)
H42A C42 H42B 102.2(17)
C44 C43 C42 113.39(16)
C44 C43 H43A 107.8(14)
C42 C43 H43A 112.9(14)
C44 C43 H43B 108.8(14)
C42 C43 H43B 106.7(14)
H43A C43 H43B 106.9(19)
C43 C44 H44A 109.2(16)
C43 C44 H44B 112.1(15)
H44A C44 H44B 110(2)
C43 C44 H44C 111.2(14)
H44A C44 H44C 108(2)
H44B C44 H44C 106(2)
N1 C51 C52 115.86(12)
N1 C51 H51A 106.0(11)
C52 C51 H51A 109.5(10)
N1 C51 H51B 104.9(11)
C52 C51 H51B 110.5(10)
H51A C51 H51B 109.9(15)
C51 C52 C53 109.94(12)
C51 C52 H52A 109.8(10)
C53 C52 H52A 108.1(11)
C51 C52 H52B 112.6(12)
C53 C52 H52B 110.7(12)
H52A C52 H52B 105.6(16)
C54 C53 C52 111.50(14)
C54 C53 H53A 107.9(12)
C52 C53 H53A 110.2(12)
C54 C53 H53B 109.1(11)
C52 C53 H53B 107.3(12)
H53A C53 H53B 110.8(17)
C53 C54 H54A 112.0(13)
C53 C54 H54B 111.1(13)
H54A C54 H54B 103.3(19)
C53 C54 H54C 109.8(14)
H54A C54 H54C 112.9(19)
H54B C54 H54C 107.5(19)
C62 C61 N1 115.27(12)
C62 C61 H61A 112.6(10)
N1 C61 H61A 106.8(10)
C62 C61 H61B 111.0(10)
N1 C61 H61B 103.2(10)
H61A C61 H61B 107.2(15)
C61 C62 C63 109.42(13)
C61 C62 H62A 112.9(12)
C63 C62 H62A 110.1(12)
C61 C62 H62B 110.8(12)
C63 C62 H62B 109.8(11)
H62A C62 H62B 103.7(17)
C64 C63 C62 111.56(15)
C64 C63 H63A 110.2(13)
C62 C63 H63A 112.0(12)
C64 C63 H63B 111.4(13)
C62 C63 H63B 111.7(13)
H63A C63 H63B 99.4(18)
C63 C64 H64A 114.5(16)
C63 C64 H64B 110.2(17)
H64A C64 H64B 105(2)
C63 C64 H64C 111.0(14)
H64A C64 H64C 106(2)
H64B C64 H64C 109(2)
O23 As2 O22 111.86(6)
O23 As2 O21 110.46(6)
O22 As2 O21 107.93(6)
O23 As2 C21 110.94(7)
O22 As2 C21 107.65(6)
O21 As2 C21 107.84(6)
As2 O21 H21 109(2)
As2 O22 H22 118(2)
C26 C21 C22 120.47(17)
C26 C21 As2 119.45(13)
C22 C21 As2 120.05(12)
C23 C22 C21 119.34(18)
C23 C22 H22A 122.5(13)
C21 C22 H22A 118.1(13)
C24 C23 C22 120.4(2)
C24 C23 H23 116(2)
C22 C23 H23 124(2)
C25 C24 C23 120.3(2)
C25 C24 H24 115.5(17)
C23 C24 H24 124.2(17)
C24 C25 C26 120.7(2)
C24 C25 H25 123.4(18)
C26 C25 H25 115.9(18)
C21 C26 C25 118.77(19)
C21 C26 H26 120.8(14)
C25 C26 H26 120.3(14)

loop_
_geom_bond_atom_site_label_1
_geom_bond_atom_site_label_2
_geom_bond_distance
_geom_bond_publ_flag
As1 O13 1.6625(10) yes
As1 O12 1.6723(11) yes
As1 O11 1.7279(11) yes
As1 C11 1.9001(16) yes
O11 H11 0.77(3) ?
N1 C41 1.5130(18) ?
N1 C61 1.5163(17) ?
N1 C51 1.5185(18) ?
N1 C31 1.5194(18) ?
C11 C16 1.383(2) ?
C11 C12 1.392(2) ?
C12 C13 1.378(2) ?
C12 H12 0.94(2) ?
C13 C14 1.376(3) ?
C13 H13 0.96(2) ?
C14 C15 1.383(3) ?
C14 H14 0.84(2) ?
C15 C16 1.384(3) ?
C15 H15 1.00(2) ?
C16 H16 0.82(2) ?
C31 C32 1.512(2) ?
C31 H31A 0.966(19) ?
C31 H31B 0.922(18) ?
C32 C33 1.529(2) ?
C32 H32A 0.929(19) ?
C32 H32B 0.96(2) ?
C33 C34 1.515(3) ?
C33 H33A 1.01(2) ?
C33 H33B 0.89(2) ?
C34 H34A 0.96(3) ?
C34 H34B 0.95(3) ?
C34 H34C 0.94(2) ?
C41 C42 1.515(2) ?
C41 H41A 0.930(18) ?
C41 H41B 0.943(17) ?
C42 C43 1.515(2) ?
C42 H42A 0.964(19) ?
C42 H42B 1.00(2) ?
C43 C44 1.515(2) ?
C43 H43A 0.95(2) ?
C43 H43B 0.94(2) ?
C44 H44A 0.93(3) ?
C44 H44B 0.95(3) ?
C44 H44C 0.99(2) ?
C51 C52 1.520(2) ?
C51 H51A 0.956(19) ?
C51 H51B 0.941(18) ?
C52 C53 1.522(2) ?
C52 H52A 1.00(2) ?
C52 H52B 0.94(2) ?
C53 C54 1.519(2) ?
C53 H53A 0.91(2) ?
C53 H53B 0.91(2) ?
C54 H54A 0.92(2) ?
C54 H54B 0.94(2) ?
C54 H54C 0.96(2) ?
C61 C62 1.516(2) ?
C61 H61A 0.954(18) ?
C61 H61B 1.000(18) ?
C62 C63 1.526(2) ?
C62 H62A 0.92(2) ?
C62 H62B 0.97(2) ?
C63 C64 1.518(2) ?
C63 H63A 0.98(2) ?
C63 H63B 1.00(2) ?
C64 H64A 0.89(2) ?
C64 H64B 0.93(3) ?
C64 H64C 0.94(2) ?
As2 O23 1.6432(11) yes
As2 O22 1.7013(11) yes
As2 O21 1.7030(12) yes
As2 C21 1.9153(16) yes
O21 H21 0.75(3) ?
O22 H22 0.93(4) ?
C21 C26 1.388(2) ?
C21 C22 1.393(2) ?
C22 C23 1.385(3) ?
C22 H22A 0.96(2) ?
C23 C24 1.372(4) ?
C23 H23 0.81(3) ?
C24 C25 1.371(4) ?
C24 H24 0.94(3) ?
C25 C26 1.392(3) ?
C25 H25 0.88(3) ?
C26 H26 0.89(2) ?

loop_
_geom_hbond_atom_site_label_D
_geom_hbond_atom_site_label_H
_geom_hbond_atom_site_label_A
_geom_hbond_site_symmetry_A
_geom_hbond_distance_DH
_geom_hbond_distance_HA
_geom_hbond_distance_DA
_geom_hbond_angle_DHA
O11 H11 O23 . 0.77(3) 1.88(3) 2.6375(17) 166(3)
O21 H21 O13 1_455 0.75(3) 1.78(3) 2.5280(17) 176(3)
O22 H22 O12 1_455 0.93(4) 1.57(4) 2.4936(17) 176(4)

loop_
_cod_related_entry_id
_cod_related_entry_database
_cod_related_entry_code
1 ChemSpider 30658177
